data_4302929
loop_
_publ_author_name
'Scott D. Bunge'
'Jeffrey A. Bertke'
'Travis L. Cleland'

_publ_contact_author_address
;Kent State University
Chemistry Department
PO Box 5190
Kent, OH 44242, USA
;
_publ_contact_author_email sbunge@kent.edu
_publ_contact_author_fax '330 672 3816'
_publ_contact_author_name 'Scott D. Bunge'
_publ_contact_author_phone '330 672 9445'
_publ_section_title
;
Synthesis, Structure, and Reactivity of Low-Coordinate
1,1,3,3-Tetraethylguanidinate Complexes
;
_journal_name_full 'Inorganic Chemistry'
_journal_page_first 8037
_journal_page_last 8043
_journal_paper_doi 10.1021/ic9007153
_journal_volume 48
_journal_year 2009
_chemical_formula_sum 'C30 H76 Mn2 N8 Si4'
_chemical_formula_weight 771.23
_chemical_name_common '(2) [Mn(m-TEG){N(Si(CH3)3)2}]2'
_chemical_name_systematic
;

 ?

;
_space_group_IT_number 2
_symmetry_cell_setting triclinic
_symmetry_space_group_name_Hall '-P 1'
_symmetry_space_group_name_H-M 'P -1'
_atom_sites_solution_hydrogens geom
_atom_sites_solution_primary direct
_atom_sites_solution_secondary difmap
_audit_creation_method SHELXL-97
_cell_angle_alpha 73.881(2)
_cell_angle_beta 87.565(2)
_cell_angle_gamma 69.869(2)
_cell_formula_units_Z 2
_cell_length_a 11.5092(14)
_cell_length_b 13.6191(16)
_cell_length_c 15.8877(19)
_cell_measurement_reflns_used 8549
_cell_measurement_temperature 100(2)
_cell_measurement_theta_max 30.14
_cell_measurement_theta_min 2.38
_cell_volume 2242.4(5)
_computing_cell_refinement 'Bruker SMART'
_computing_data_collection 'Bruker SMART'
_computing_data_reduction 'Bruker SAINT'
_computing_molecular_graphics 'Bruker SHELXTL'
_computing_publication_material 'Bruker SHELXTL'
_computing_structure_refinement 'SHELXL-97 (Sheldrick, 1997)'
_computing_structure_solution 'SHELXS-97 (Sheldrick, 1990)'
_diffrn_ambient_temperature 100(2)
_diffrn_measured_fraction_theta_full 0.996
_diffrn_measured_fraction_theta_max 0.996
_diffrn_measurement_device_type 'CCD area detector'
_diffrn_measurement_method 'phi and omega scans'
_diffrn_radiation_monochromator graphite
_diffrn_radiation_source 'fine-focus sealed tube'
_diffrn_radiation_type MoK\a
_diffrn_radiation_wavelength 0.71073
_diffrn_reflns_av_R_equivalents 0.0202
_diffrn_reflns_av_sigmaI/netI 0.0277
_diffrn_reflns_limit_h_max 13
_diffrn_reflns_limit_h_min -13
_diffrn_reflns_limit_k_max 16
_diffrn_reflns_limit_k_min -16
_diffrn_reflns_limit_l_max 18
_diffrn_reflns_limit_l_min -18
_diffrn_reflns_number 18158
_diffrn_reflns_theta_full 25.10
_diffrn_reflns_theta_max 25.10
_diffrn_reflns_theta_min 1.66
_exptl_absorpt_coefficient_mu 0.698
_exptl_absorpt_correction_T_max 0.9334
_exptl_absorpt_correction_T_min 0.8615
_exptl_absorpt_correction_type multi-scan
_exptl_absorpt_process_details SADABS
_exptl_crystal_colour red
_exptl_crystal_density_diffrn 1.142
_exptl_crystal_density_meas ?
_exptl_crystal_density_method .
_exptl_crystal_description irregular
_exptl_crystal_F_000 836
_exptl_crystal_size_max 0.22
_exptl_crystal_size_mid 0.18
_exptl_crystal_size_min 0.10
_refine_diff_density_max 1.728
_refine_diff_density_min -0.398
_refine_diff_density_rms 0.063
_refine_ls_extinction_method none
_refine_ls_goodness_of_fit_ref 1.018
_refine_ls_hydrogen_treatment constr
_refine_ls_matrix_type full
_refine_ls_number_parameters 417
_refine_ls_number_reflns 7958
_refine_ls_number_restraints 0
_refine_ls_restrained_S_all 1.018
_refine_ls_R_factor_all 0.0524
_refine_ls_R_factor_gt 0.0405
_refine_ls_shift/su_max 0.001
_refine_ls_shift/su_mean 0.000
_refine_ls_structure_factor_coef Fsqd
_refine_ls_weighting_details 'calc w=1/[\s^2^(Fo^2^)+(0.1000P)^2^+0.8991P] where P=(Fo^2^+2Fc^2^)/3'
_refine_ls_weighting_scheme calc
_refine_ls_wR_factor_gt 0.1282
_refine_ls_wR_factor_ref 0.1425
_reflns_number_gt 6531
_reflns_number_total 7958
_reflns_threshold_expression >2sigma(I)
_cod_data_source_file ic9007153_si_002_2.cif
_cod_data_source_block gse004_tri
_cod_depositor_comments
;
The following automatic conversions were performed:
'_symmetry_cell_setting' value 'Triclinic' changed to 'triclinic'
according to '/home/saulius/struct/CIF-dictionaries/cif_core.dic'
dictionary named 'cif_core.dic' version 2.4.1 from
2010-06-29.

'_exptl_absorpt_correction_type' value 'MULTI-SCAN' changed
to 'multi-scan' according to
'/home/saulius/struct/CIF-dictionaries/cif_core.dic' dictionary named
'cif_core.dic' version 2.4.1 from 2010-06-29.

Automatic conversion script
Id: cif_fix_enum 1527 2010-12-29 10:47:43Z saulius 
;
_cod_database_code 4302929

loop_
_symmetry_equiv_pos_as_xyz
'x, y, z'
'-x, -y, -z'

loop_
_atom_site_label
_atom_site_type_symbol
_atom_site_fract_x
_atom_site_fract_y
_atom_site_fract_z
_atom_site_U_iso_or_equiv
_atom_site_adp_type
_atom_site_occupancy
_atom_site_symmetry_multiplicity
_atom_site_calc_flag
_atom_site_refinement_flags
_atom_site_disorder_assembly
_atom_site_disorder_group
Mn1 Mn -0.10073(3) 0.85346(3) 0.24766(3) 0.01827(13) Uani 1 1 d . . .
Mn2 Mn 0.09897(3) 0.65653(3) 0.25350(3) 0.01872(13) Uani 1 1 d . . .
Si1 Si -0.30166(7) 0.99226(6) 0.35368(5) 0.02188(18) Uani 1 1 d . . .
Si2 Si -0.27346(7) 1.09227(6) 0.15989(5) 0.02445(19) Uani 1 1 d . . .
Si3 Si 0.25248(7) 0.40696(6) 0.33032(5) 0.02207(18) Uani 1 1 d . . .
Si4 Si 0.34839(7) 0.54103(6) 0.17405(5) 0.02270(18) Uani 1 1 d . . .
N1 N -0.2373(2) 0.99025(17) 0.25513(14) 0.0196(5) Uani 1 1 d . . .
N2 N 0.0793(2) 0.78995(18) 0.29340(16) 0.0248(5) Uani 1 1 d . . .
N3 N 0.1721(2) 0.9178(2) 0.29853(16) 0.0313(6) Uani 1 1 d . . .
N4 N 0.2070(2) 0.7647(2) 0.41606(16) 0.0294(5) Uani 1 1 d . . .
N5 N 0.2458(2) 0.52383(17) 0.25239(14) 0.0198(5) Uani 1 1 d . . .
N6 N -0.0829(2) 0.71883(17) 0.20696(14) 0.0199(5) Uani 1 1 d . . .
N7 N -0.1202(2) 0.6260(2) 0.11316(19) 0.0388(7) Uani 1 1 d . . .
N8 N -0.2766(2) 0.6983(2) 0.19872(18) 0.0333(6) Uani 1 1 d . . .
C1 C -0.1972(3) 0.8765(3) 0.4423(2) 0.0430(8) Uani 1 1 d . . .
H1A H -0.1839 0.8091 0.4288 0.064 Uiso 1 1 calc R . .
H1B H -0.2352 0.8747 0.4974 0.064 Uiso 1 1 calc R . .
H1C H -0.1192 0.8865 0.4460 0.064 Uiso 1 1 calc R . .
C2 C -0.3252(3) 1.1199(3) 0.3843(2) 0.0411(8) Uani 1 1 d . . .
H2A H -0.2474 1.1312 0.3850 0.062 Uiso 1 1 calc R . .
H2B H -0.3575 1.1139 0.4414 0.062 Uiso 1 1 calc R . .
H2C H -0.3827 1.1804 0.3421 0.062 Uiso 1 1 calc R . .
C3 C -0.4578(3) 0.9769(3) 0.3592(2) 0.0356(7) Uani 1 1 d . . .
H3A H -0.5125 1.0327 0.3125 0.053 Uiso 1 1 calc R . .
H3B H -0.4911 0.9836 0.4146 0.053 Uiso 1 1 calc R . .
H3C H -0.4497 0.9066 0.3533 0.053 Uiso 1 1 calc R . .
C4 C -0.4432(3) 1.1491(3) 0.1265(2) 0.0400(8) Uani 1 1 d . . .
H4A H -0.4695 1.0923 0.1190 0.060 Uiso 1 1 calc R . .
H4B H -0.4580 1.2058 0.0722 0.060 Uiso 1 1 calc R . .
H4C H -0.4890 1.1785 0.1712 0.060 Uiso 1 1 calc R . .
C5 C -0.2282(3) 1.2112(2) 0.1627(2) 0.0392(8) Uani 1 1 d . . .
H5A H -0.2679 1.2400 0.2093 0.059 Uiso 1 1 calc R . .
H5B H -0.2536 1.2666 0.1077 0.059 Uiso 1 1 calc R . .
H5C H -0.1399 1.1877 0.1725 0.059 Uiso 1 1 calc R . .
C6 C -0.1851(3) 1.0368(2) 0.07109(19) 0.0321(7) Uani 1 1 d . . .
H6A H -0.0978 1.0143 0.0848 0.048 Uiso 1 1 calc R . .
H6B H -0.2071 1.0923 0.0160 0.048 Uiso 1 1 calc R . .
H6C H -0.2055 0.9754 0.0672 0.048 Uiso 1 1 calc R . .
C7 C -0.1540(3) 0.6838(2) 0.17539(19) 0.0254(6) Uani 1 1 d . . .
C8 C -0.2502(3) 0.6438(3) 0.3596(2) 0.0452(9) Uani 1 1 d . . .
H8A H -0.2595 0.5765 0.3591 0.068 Uiso 1 1 calc R . .
H8B H -0.2868 0.6646 0.4103 0.068 Uiso 1 1 calc R . .
H8C H -0.1637 0.6344 0.3615 0.068 Uiso 1 1 calc R . .
C9 C -0.3147(3) 0.7323(2) 0.2769(2) 0.0303(7) Uani 1 1 d . . .
H9A H -0.4037 0.7505 0.2801 0.036 Uiso 1 1 calc R . .
H9B H -0.2957 0.7973 0.2736 0.036 Uiso 1 1 calc R . .
C10 C -0.3753(3) 0.7423(3) 0.1278(2) 0.0414(8) Uani 1 1 d . . .
H10A H -0.4471 0.7242 0.1507 0.050 Uiso 1 1 calc R . .
H10B H -0.3463 0.7075 0.0815 0.050 Uiso 1 1 calc R . .
C11 C -0.4141(4) 0.8643(3) 0.0892(3) 0.0604(11) Uani 1 1 d . . .
H11A H -0.4377 0.8992 0.1352 0.091 Uiso 1 1 calc R . .
H11B H -0.4831 0.8889 0.0474 0.091 Uiso 1 1 calc R . .
H11C H -0.3460 0.8822 0.0604 0.091 Uiso 1 1 calc R . .
C12 C -0.0277(4) 0.7407(4) 0.0024(3) 0.0607(11) Uani 1 1 d . . .
H12A H -0.1024 0.7652 -0.0339 0.091 Uiso 1 1 calc R . .
H12B H 0.0418 0.7360 -0.0338 0.091 Uiso 1 1 calc R . .
H12C H -0.0334 0.7914 0.0354 0.091 Uiso 1 1 calc R . .
C13 C -0.0105(3) 0.6288(3) 0.0654(2) 0.0392(8) Uani 1 1 d . . .
H13A H 0.0096 0.5755 0.0324 0.047 Uiso 1 1 calc R . .
H13B H 0.0588 0.6086 0.1069 0.047 Uiso 1 1 calc R . .
C14 C -0.1565(3) 0.5307(3) 0.1200(3) 0.0457(9) Uani 1 1 d . . .
H14A H -0.1709 0.5271 0.0613 0.055 Uiso 1 1 calc R . .
H14B H -0.2340 0.5401 0.1489 0.055 Uiso 1 1 calc R . .
C15 C -0.0608(4) 0.4244(3) 0.1700(3) 0.0597(11) Uani 1 1 d . . .
H15A H 0.0171 0.4158 0.1432 0.090 Uiso 1 1 calc R . .
H15B H -0.0873 0.3651 0.1691 0.090 Uiso 1 1 calc R . .
H15C H -0.0514 0.4247 0.2297 0.090 Uiso 1 1 calc R . .
C16 C 0.5143(3) 0.4830(3) 0.2161(2) 0.0389(8) Uani 1 1 d . . .
H16A H 0.5239 0.5124 0.2627 0.058 Uiso 1 1 calc R . .
H16B H 0.5653 0.5017 0.1694 0.058 Uiso 1 1 calc R . .
H16C H 0.5388 0.4052 0.2379 0.058 Uiso 1 1 calc R . .
C17 C 0.3407(3) 0.4802(3) 0.0831(2) 0.0422(8) Uani 1 1 d . . .
H17A H 0.3588 0.4032 0.1068 0.063 Uiso 1 1 calc R . .
H17B H 0.4004 0.4929 0.0413 0.063 Uiso 1 1 calc R . .
H17C H 0.2591 0.5133 0.0547 0.063 Uiso 1 1 calc R . .
C18 C 0.3098(3) 0.6908(2) 0.1220(2) 0.0361(7) Uani 1 1 d . . .
H18A H 0.2265 0.7218 0.0965 0.054 Uiso 1 1 calc R . .
H18B H 0.3661 0.7021 0.0771 0.054 Uiso 1 1 calc R . .
H18C H 0.3170 0.7251 0.1658 0.054 Uiso 1 1 calc R . .
C19 C 0.2705(3) 0.2896(2) 0.2854(2) 0.0394(8) Uani 1 1 d . . .
H19A H 0.2024 0.3087 0.2441 0.059 Uiso 1 1 calc R . .
H19B H 0.2714 0.2273 0.3325 0.059 Uiso 1 1 calc R . .
H19C H 0.3468 0.2726 0.2565 0.059 Uiso 1 1 calc R . .
C20 C 0.3839(3) 0.3581(2) 0.41500(19) 0.0324(7) Uani 1 1 d . . .
H20A H 0.4603 0.3508 0.3864 0.049 Uiso 1 1 calc R . .
H20B H 0.3880 0.2887 0.4537 0.049 Uiso 1 1 calc R . .
H20C H 0.3705 0.4097 0.4483 0.049 Uiso 1 1 calc R . .
C21 C 0.1053(3) 0.4348(2) 0.38982(19) 0.0285(6) Uani 1 1 d . . .
H21A H 0.1010 0.4869 0.4210 0.043 Uiso 1 1 calc R . .
H21B H 0.1042 0.3683 0.4306 0.043 Uiso 1 1 calc R . .
H21C H 0.0354 0.4633 0.3482 0.043 Uiso 1 1 calc R . .
C22 C 0.1481(3) 0.8222(2) 0.3332(2) 0.0260(6) Uani 1 1 d . . .
C23 C 0.1505(3) 0.9701(2) 0.2035(2) 0.0327(7) Uani 1 1 d . . .
H23A H 0.0729 1.0312 0.1922 0.039 Uiso 1 1 calc R . .
H23B H 0.1434 0.9183 0.1744 0.039 Uiso 1 1 calc R . .
C24 C 0.2546(4) 1.0098(4) 0.1663(3) 0.0579(11) Uani 1 1 d . . .
H24A H 0.2526 1.0699 0.1874 0.087 Uiso 1 1 calc R . .
H24B H 0.2446 1.0331 0.1034 0.087 Uiso 1 1 calc R . .
H24C H 0.3326 0.9518 0.1844 0.087 Uiso 1 1 calc R . .
C25 C 0.1767(3) 0.9871(2) 0.3532(2) 0.0338(7) Uani 1 1 d . . .
H25A H 0.2483 1.0095 0.3394 0.041 Uiso 1 1 calc R . .
H25B H 0.1875 0.9448 0.4144 0.041 Uiso 1 1 calc R . .
C26 C 0.0623(4) 1.0870(4) 0.3410(4) 0.0712(14) Uani 1 1 d . . .
H26A H 0.0541 1.1318 0.2816 0.107 Uiso 1 1 calc R . .
H26B H 0.0690 1.1273 0.3804 0.107 Uiso 1 1 calc R . .
H26C H -0.0093 1.0656 0.3533 0.107 Uiso 1 1 calc R . .
C27 C 0.1639(3) 0.6791(2) 0.4706(2) 0.0304(7) Uani 1 1 d . . .
H27A H 0.2103 0.6103 0.4590 0.037 Uiso 1 1 calc R . .
H27B H 0.0771 0.6965 0.4551 0.037 Uiso 1 1 calc R . .
C28 C 0.1797(4) 0.6677(3) 0.5669(2) 0.0466(9) Uani 1 1 d . . .
H28A H 0.2663 0.6373 0.5848 0.070 Uiso 1 1 calc R . .
H28B H 0.1382 0.6205 0.6001 0.070 Uiso 1 1 calc R . .
H28C H 0.1446 0.7381 0.5770 0.070 Uiso 1 1 calc R . .
C29 C 0.3414(3) 0.7420(3) 0.4261(2) 0.0311(7) Uani 1 1 d . . .
H29A H 0.3646 0.7259 0.4878 0.037 Uiso 1 1 calc R . .
H29B H 0.3594 0.8067 0.3948 0.037 Uiso 1 1 calc R . .
C30 C 0.4178(3) 0.6494(4) 0.3929(3) 0.0572(11) Uani 1 1 d . . .
H30A H 0.4042 0.5840 0.4260 0.086 Uiso 1 1 calc R . .
H30B H 0.5038 0.6400 0.3992 0.086 Uiso 1 1 calc R . .
H30C H 0.3946 0.6643 0.3321 0.086 Uiso 1 1 calc R . .

loop_
_atom_site_aniso_label
_atom_site_aniso_U_11
_atom_site_aniso_U_22
_atom_site_aniso_U_33
_atom_site_aniso_U_23
_atom_site_aniso_U_13
_atom_site_aniso_U_12
Mn1 0.0152(2) 0.0153(2) 0.0241(2) -0.00807(16) 0.00241(16) -0.00314(16)
Mn2 0.0165(2) 0.0155(2) 0.0214(2) -0.00610(16) 0.00137(16) -0.00146(16)
Si1 0.0217(4) 0.0218(4) 0.0196(4) -0.0086(3) 0.0034(3) -0.0026(3)
Si2 0.0272(4) 0.0164(4) 0.0218(4) -0.0025(3) 0.0046(3) -0.0005(3)
Si3 0.0190(4) 0.0162(4) 0.0245(4) -0.0027(3) 0.0049(3) -0.0009(3)
Si4 0.0176(4) 0.0241(4) 0.0221(4) -0.0043(3) 0.0049(3) -0.0040(3)
N1 0.0189(11) 0.0152(10) 0.0210(11) -0.0048(9) 0.0029(9) -0.0017(9)
N2 0.0173(11) 0.0221(12) 0.0350(14) -0.0144(10) 0.0016(10) -0.0019(9)
N3 0.0386(14) 0.0287(13) 0.0313(14) -0.0071(11) -0.0032(11) -0.0178(11)
N4 0.0222(12) 0.0304(13) 0.0357(14) -0.0038(11) -0.0053(10) -0.0126(10)
N5 0.0182(11) 0.0158(11) 0.0208(11) -0.0040(9) 0.0023(9) -0.0012(9)
N6 0.0191(11) 0.0183(11) 0.0212(11) -0.0061(9) 0.0059(9) -0.0054(9)
N7 0.0307(14) 0.0542(17) 0.0497(17) -0.0373(14) 0.0115(12) -0.0205(13)
N8 0.0213(12) 0.0385(14) 0.0496(16) -0.0238(13) 0.0130(11) -0.0141(11)
C1 0.046(2) 0.0444(19) 0.0232(16) -0.0065(14) 0.0020(14) 0.0012(16)
C2 0.0452(19) 0.0423(19) 0.047(2) -0.0296(16) 0.0172(16) -0.0169(16)
C3 0.0334(17) 0.0391(18) 0.0387(18) -0.0186(14) 0.0164(14) -0.0137(14)
C4 0.0316(17) 0.0357(18) 0.0320(17) 0.0009(14) -0.0021(13) 0.0059(14)
C5 0.048(2) 0.0203(15) 0.0441(19) -0.0070(13) 0.0145(16) -0.0094(14)
C6 0.0381(17) 0.0270(15) 0.0236(15) -0.0051(12) 0.0084(13) -0.0045(13)
C7 0.0223(14) 0.0289(15) 0.0264(15) -0.0111(12) 0.0024(11) -0.0081(12)
C8 0.0322(17) 0.048(2) 0.0416(19) -0.0034(16) 0.0111(15) -0.0049(15)
C9 0.0209(14) 0.0361(16) 0.0388(17) -0.0168(14) 0.0107(12) -0.0118(12)
C10 0.0257(16) 0.058(2) 0.049(2) -0.0229(17) -0.0003(14) -0.0175(15)
C11 0.056(3) 0.063(3) 0.055(3) 0.001(2) -0.009(2) -0.024(2)
C12 0.064(3) 0.071(3) 0.038(2) -0.0159(19) 0.0173(19) -0.015(2)
C13 0.0280(16) 0.061(2) 0.0382(18) -0.0328(17) 0.0091(14) -0.0127(15)
C14 0.0387(19) 0.057(2) 0.061(2) -0.043(2) 0.0068(17) -0.0207(17)
C15 0.077(3) 0.058(2) 0.056(2) -0.027(2) 0.000(2) -0.028(2)
C16 0.0203(15) 0.0458(19) 0.0390(18) -0.0052(15) 0.0067(13) -0.0028(13)
C17 0.0381(18) 0.058(2) 0.0378(19) -0.0266(17) 0.0159(15) -0.0161(16)
C18 0.0310(16) 0.0319(16) 0.0378(18) 0.0009(14) 0.0081(14) -0.0105(13)
C19 0.0426(19) 0.0240(16) 0.051(2) -0.0136(14) 0.0111(16) -0.0092(14)
C20 0.0246(15) 0.0325(16) 0.0261(15) 0.0006(12) 0.0032(12) 0.0000(12)
C21 0.0223(14) 0.0263(15) 0.0321(16) -0.0038(12) 0.0068(12) -0.0065(12)
C22 0.0193(13) 0.0268(15) 0.0332(16) -0.0120(12) 0.0018(12) -0.0071(11)
C23 0.0363(17) 0.0304(16) 0.0310(16) -0.0080(13) -0.0021(13) -0.0113(13)
C24 0.066(3) 0.067(3) 0.045(2) 0.0016(19) 0.0005(19) -0.042(2)
C25 0.0395(18) 0.0316(16) 0.0370(17) -0.0112(14) -0.0048(14) -0.0184(14)
C26 0.054(3) 0.081(3) 0.090(3) -0.059(3) -0.013(2) -0.009(2)
C27 0.0221(14) 0.0261(15) 0.0439(18) -0.0083(13) -0.0002(13) -0.0103(12)
C28 0.058(2) 0.046(2) 0.041(2) -0.0026(16) -0.0047(17) -0.0308(18)
C29 0.0250(15) 0.0376(17) 0.0333(16) -0.0063(13) -0.0043(12) -0.0164(13)
C30 0.0279(18) 0.086(3) 0.080(3) -0.051(3) 0.0123(18) -0.0265(19)

loop_
_atom_type_symbol
_atom_type_description
_atom_type_scat_dispersion_real
_atom_type_scat_dispersion_imag
_atom_type_scat_source
C C 0.0033 0.0016 'International Tables Vol C Tables 4.2.6.8 and 6.1.1.4'
H H 0.0000 0.0000 'International Tables Vol C Tables 4.2.6.8 and 6.1.1.4'
N N 0.0061 0.0033 'International Tables Vol C Tables 4.2.6.8 and 6.1.1.4'
Si Si 0.0817 0.0704 'International Tables Vol C Tables 4.2.6.8 and 6.1.1.4'
Mn Mn 0.3368 0.7283 'International Tables Vol C Tables 4.2.6.8 and 6.1.1.4'

loop_
_geom_angle_atom_site_label_1
_geom_angle_atom_site_label_2
_geom_angle_atom_site_label_3
_geom_angle
_geom_angle_site_symmetry_1
_geom_angle_site_symmetry_3
_geom_angle_publ_flag
N1 Mn1 N2 130.97(9) . . ?
N1 Mn1 N6 137.49(9) . . ?
N2 Mn1 N6 91.28(9) . . ?
N5 Mn2 N2 132.78(9) . . ?
N5 Mn2 N6 135.64(9) . . ?
N2 Mn2 N6 91.39(9) . . ?
N1 Si1 C2 113.94(13) . . ?
N1 Si1 C3 113.72(13) . . ?
C2 Si1 C3 105.19(15) . . ?
N1 Si1 C1 109.04(13) . . ?
C2 Si1 C1 107.33(16) . . ?
C3 Si1 C1 107.23(16) . . ?
N1 Si2 C4 113.17(13) . . ?
N1 Si2 C5 113.79(14) . . ?
C4 Si2 C5 106.20(16) . . ?
N1 Si2 C6 108.04(12) . . ?
C4 Si2 C6 108.89(15) . . ?
C5 Si2 C6 106.45(15) . . ?
N5 Si3 C19 113.96(14) . . ?
N5 Si3 C20 113.15(13) . . ?
C19 Si3 C20 105.90(15) . . ?
N5 Si3 C21 108.23(12) . . ?
C19 Si3 C21 108.36(14) . . ?
C20 Si3 C21 106.93(13) . . ?
N5 Si4 C16 114.48(13) . . ?
N5 Si4 C17 113.66(13) . . ?
C16 Si4 C17 105.86(16) . . ?
N5 Si4 C18 108.22(12) . . ?
C16 Si4 C18 107.81(15) . . ?
C17 Si4 C18 106.38(16) . . ?
Si2 N1 Si1 127.62(13) . . ?
Si2 N1 Mn1 114.33(11) . . ?
Si1 N1 Mn1 118.04(12) . . ?
C22 N2 Mn2 136.55(19) . . ?
C22 N2 Mn1 134.06(19) . . ?
Mn2 N2 Mn1 89.36(9) . . ?
C22 N3 C25 121.5(2) . . ?
C22 N3 C23 118.8(2) . . ?
C25 N3 C23 116.5(2) . . ?
C22 N4 C27 118.0(2) . . ?
C22 N4 C29 117.7(2) . . ?
C27 N4 C29 114.8(2) . . ?
Si3 N5 Si4 127.70(13) . . ?
Si3 N5 Mn2 115.77(12) . . ?
Si4 N5 Mn2 116.54(12) . . ?
C7 N6 Mn2 135.22(19) . . ?
C7 N6 Mn1 136.48(19) . . ?
Mn2 N6 Mn1 87.97(9) . . ?
C7 N7 C13 118.6(2) . . ?
C7 N7 C14 120.6(3) . . ?
C13 N7 C14 116.0(3) . . ?
C7 N8 C9 118.0(2) . . ?
C7 N8 C10 118.3(3) . . ?
C9 N8 C10 114.1(2) . . ?
Si1 C1 H1A 109.5 . . ?
Si1 C1 H1B 109.5 . . ?
H1A C1 H1B 109.5 . . ?
Si1 C1 H1C 109.5 . . ?
H1A C1 H1C 109.5 . . ?
H1B C1 H1C 109.5 . . ?
Si1 C2 H2A 109.5 . . ?
Si1 C2 H2B 109.5 . . ?
H2A C2 H2B 109.5 . . ?
Si1 C2 H2C 109.5 . . ?
H2A C2 H2C 109.5 . . ?
H2B C2 H2C 109.5 . . ?
Si1 C3 H3A 109.5 . . ?
Si1 C3 H3B 109.5 . . ?
H3A C3 H3B 109.5 . . ?
Si1 C3 H3C 109.5 . . ?
H3A C3 H3C 109.5 . . ?
H3B C3 H3C 109.5 . . ?
Si2 C4 H4A 109.5 . . ?
Si2 C4 H4B 109.5 . . ?
H4A C4 H4B 109.5 . . ?
Si2 C4 H4C 109.5 . . ?
H4A C4 H4C 109.5 . . ?
H4B C4 H4C 109.5 . . ?
Si2 C5 H5A 109.5 . . ?
Si2 C5 H5B 109.5 . . ?
H5A C5 H5B 109.5 . . ?
Si2 C5 H5C 109.5 . . ?
H5A C5 H5C 109.5 . . ?
H5B C5 H5C 109.5 . . ?
Si2 C6 H6A 109.5 . . ?
Si2 C6 H6B 109.5 . . ?
H6A C6 H6B 109.5 . . ?
Si2 C6 H6C 109.5 . . ?
H6A C6 H6C 109.5 . . ?
H6B C6 H6C 109.5 . . ?
N6 C7 N7 123.9(3) . . ?
N6 C7 N8 124.1(3) . . ?
N7 C7 N8 112.0(2) . . ?
C9 C8 H8A 109.5 . . ?
C9 C8 H8B 109.5 . . ?
H8A C8 H8B 109.5 . . ?
C9 C8 H8C 109.5 . . ?
H8A C8 H8C 109.5 . . ?
H8B C8 H8C 109.5 . . ?
N8 C9 C8 111.8(3) . . ?
N8 C9 H9A 109.3 . . ?
C8 C9 H9A 109.3 . . ?
N8 C9 H9B 109.3 . . ?
C8 C9 H9B 109.3 . . ?
H9A C9 H9B 107.9 . . ?
N8 C10 C11 113.3(3) . . ?
N8 C10 H10A 108.9 . . ?
C11 C10 H10A 108.9 . . ?
N8 C10 H10B 108.9 . . ?
C11 C10 H10B 108.9 . . ?
H10A C10 H10B 107.7 . . ?
C10 C11 H11A 109.5 . . ?
C10 C11 H11B 109.5 . . ?
H11A C11 H11B 109.5 . . ?
C10 C11 H11C 109.5 . . ?
H11A C11 H11C 109.5 . . ?
H11B C11 H11C 109.5 . . ?
C13 C12 H12A 109.5 . . ?
C13 C12 H12B 109.5 . . ?
H12A C12 H12B 109.5 . . ?
C13 C12 H12C 109.5 . . ?
H12A C12 H12C 109.5 . . ?
H12B C12 H12C 109.5 . . ?
N7 C13 C12 112.5(3) . . ?
N7 C13 H13A 109.1 . . ?
C12 C13 H13A 109.1 . . ?
N7 C13 H13B 109.1 . . ?
C12 C13 H13B 109.1 . . ?
H13A C13 H13B 107.8 . . ?
N7 C14 C15 113.4(3) . . ?
N7 C14 H14A 108.9 . . ?
C15 C14 H14A 108.9 . . ?
N7 C14 H14B 108.9 . . ?
C15 C14 H14B 108.9 . . ?
H14A C14 H14B 107.7 . . ?
C14 C15 H15A 109.5 . . ?
C14 C15 H15B 109.5 . . ?
H15A C15 H15B 109.5 . . ?
C14 C15 H15C 109.5 . . ?
H15A C15 H15C 109.5 . . ?
H15B C15 H15C 109.5 . . ?
Si4 C16 H16A 109.5 . . ?
Si4 C16 H16B 109.5 . . ?
H16A C16 H16B 109.5 . . ?
Si4 C16 H16C 109.5 . . ?
H16A C16 H16C 109.5 . . ?
H16B C16 H16C 109.5 . . ?
Si4 C17 H17A 109.5 . . ?
Si4 C17 H17B 109.5 . . ?
H17A C17 H17B 109.5 . . ?
Si4 C17 H17C 109.5 . . ?
H17A C17 H17C 109.5 . . ?
H17B C17 H17C 109.5 . . ?
Si4 C18 H18A 109.5 . . ?
Si4 C18 H18B 109.5 . . ?
H18A C18 H18B 109.5 . . ?
Si4 C18 H18C 109.5 . . ?
H18A C18 H18C 109.5 . . ?
H18B C18 H18C 109.5 . . ?
Si3 C19 H19A 109.5 . . ?
Si3 C19 H19B 109.5 . . ?
H19A C19 H19B 109.5 . . ?
Si3 C19 H19C 109.5 . . ?
H19A C19 H19C 109.5 . . ?
H19B C19 H19C 109.5 . . ?
Si3 C20 H20A 109.5 . . ?
Si3 C20 H20B 109.5 . . ?
H20A C20 H20B 109.5 . . ?
Si3 C20 H20C 109.5 . . ?
H20A C20 H20C 109.5 . . ?
H20B C20 H20C 109.5 . . ?
Si3 C21 H21A 109.5 . . ?
Si3 C21 H21B 109.5 . . ?
H21A C21 H21B 109.5 . . ?
Si3 C21 H21C 109.5 . . ?
H21A C21 H21C 109.5 . . ?
H21B C21 H21C 109.5 . . ?
N2 C22 N3 123.7(3) . . ?
N2 C22 N4 123.9(3) . . ?
N3 C22 N4 112.4(2) . . ?
N3 C23 C24 111.5(3) . . ?
N3 C23 H23A 109.3 . . ?
C24 C23 H23A 109.3 . . ?
N3 C23 H23B 109.3 . . ?
C24 C23 H23B 109.3 . . ?
H23A C23 H23B 108.0 . . ?
C23 C24 H24A 109.5 . . ?
C23 C24 H24B 109.5 . . ?
H24A C24 H24B 109.5 . . ?
C23 C24 H24C 109.5 . . ?
H24A C24 H24C 109.5 . . ?
H24B C24 H24C 109.5 . . ?
N3 C25 C26 113.3(3) . . ?
N3 C25 H25A 108.9 . . ?
C26 C25 H25A 108.9 . . ?
N3 C25 H25B 108.9 . . ?
C26 C25 H25B 108.9 . . ?
H25A C25 H25B 107.7 . . ?
C25 C26 H26A 109.5 . . ?
C25 C26 H26B 109.5 . . ?
H26A C26 H26B 109.5 . . ?
C25 C26 H26C 109.5 . . ?
H26A C26 H26C 109.5 . . ?
H26B C26 H26C 109.5 . . ?
N4 C27 C28 111.5(2) . . ?
N4 C27 H27A 109.3 . . ?
C28 C27 H27A 109.3 . . ?
N4 C27 H27B 109.3 . . ?
C28 C27 H27B 109.3 . . ?
H27A C27 H27B 108.0 . . ?
C27 C28 H28A 109.5 . . ?
C27 C28 H28B 109.5 . . ?
H28A C28 H28B 109.5 . . ?
C27 C28 H28C 109.5 . . ?
H28A C28 H28C 109.5 . . ?
H28B C28 H28C 109.5 . . ?
N4 C29 C30 113.1(2) . . ?
N4 C29 H29A 109.0 . . ?
C30 C29 H29A 109.0 . . ?
N4 C29 H29B 109.0 . . ?
C30 C29 H29B 109.0 . . ?
H29A C29 H29B 107.8 . . ?
C29 C30 H30A 109.5 . . ?
C29 C30 H30B 109.5 . . ?
H30A C30 H30B 109.5 . . ?
C29 C30 H30C 109.5 . . ?
H30A C30 H30C 109.5 . . ?
H30B C30 H30C 109.5 . . ?

loop_
_geom_bond_atom_site_label_1
_geom_bond_atom_site_label_2
_geom_bond_distance
_geom_bond_site_symmetry_2
_geom_bond_publ_flag
Mn1 N1 2.011(2) . ?
Mn1 N2 2.028(2) . ?
Mn1 N6 2.052(2) . ?
Mn2 N5 2.008(2) . ?
Mn2 N2 2.025(2) . ?
Mn2 N6 2.052(2) . ?
Si1 N1 1.707(2) . ?
Si1 C2 1.862(3) . ?
Si1 C3 1.875(3) . ?
Si1 C1 1.876(3) . ?
Si2 N1 1.698(2) . ?
Si2 C4 1.875(3) . ?
Si2 C5 1.876(3) . ?
Si2 C6 1.880(3) . ?
Si3 N5 1.703(2) . ?
Si3 C19 1.871(3) . ?
Si3 C20 1.877(3) . ?
Si3 C21 1.879(3) . ?
Si4 N5 1.704(2) . ?
Si4 C16 1.869(3) . ?
Si4 C17 1.873(3) . ?
Si4 C18 1.874(3) . ?
N2 C22 1.287(4) . ?
N3 C22 1.383(4) . ?
N3 C25 1.463(4) . ?
N3 C23 1.470(4) . ?
N4 C22 1.394(4) . ?
N4 C27 1.469(4) . ?
N4 C29 1.476(4) . ?
N6 C7 1.260(4) . ?
N7 C7 1.392(4) . ?
N7 C13 1.452(4) . ?
N7 C14 1.471(4) . ?
N8 C7 1.404(4) . ?
N8 C9 1.444(4) . ?
N8 C10 1.478(4) . ?
C1 H1A 0.9600 . ?
C1 H1B 0.9600 . ?
C1 H1C 0.9600 . ?
C2 H2A 0.9600 . ?
C2 H2B 0.9600 . ?
C2 H2C 0.9600 . ?
C3 H3A 0.9600 . ?
C3 H3B 0.9600 . ?
C3 H3C 0.9600 . ?
C4 H4A 0.9600 . ?
C4 H4B 0.9600 . ?
C4 H4C 0.9600 . ?
C5 H5A 0.9600 . ?
C5 H5B 0.9600 . ?
C5 H5C 0.9600 . ?
C6 H6A 0.9600 . ?
C6 H6B 0.9600 . ?
C6 H6C 0.9600 . ?
C8 C9 1.522(4) . ?
C8 H8A 0.9600 . ?
C8 H8B 0.9600 . ?
C8 H8C 0.9600 . ?
C9 H9A 0.9700 . ?
C9 H9B 0.9700 . ?
C10 C11 1.510(5) . ?
C10 H10A 0.9700 . ?
C10 H10B 0.9700 . ?
C11 H11A 0.9600 . ?
C11 H11B 0.9600 . ?
C11 H11C 0.9600 . ?
C12 C13 1.524(5) . ?
C12 H12A 0.9600 . ?
C12 H12B 0.9600 . ?
C12 H12C 0.9600 . ?
C13 H13A 0.9700 . ?
C13 H13B 0.9700 . ?
C14 C15 1.510(6) . ?
C14 H14A 0.9700 . ?
C14 H14B 0.9700 . ?
C15 H15A 0.9600 . ?
C15 H15B 0.9600 . ?
C15 H15C 0.9600 . ?
C16 H16A 0.9600 . ?
C16 H16B 0.9600 . ?
C16 H16C 0.9600 . ?
C17 H17A 0.9600 . ?
C17 H17B 0.9600 . ?
C17 H17C 0.9600 . ?
C18 H18A 0.9600 . ?
C18 H18B 0.9600 . ?
C18 H18C 0.9600 . ?
C19 H19A 0.9600 . ?
C19 H19B 0.9600 . ?
C19 H19C 0.9600 . ?
C20 H20A 0.9600 . ?
C20 H20B 0.9600 . ?
C20 H20C 0.9600 . ?
C21 H21A 0.9600 . ?
C21 H21B 0.9600 . ?
C21 H21C 0.9600 . ?
C23 C24 1.512(5) . ?
C23 H23A 0.9700 . ?
C23 H23B 0.9700 . ?
C24 H24A 0.9600 . ?
C24 H24B 0.9600 . ?
C24 H24C 0.9600 . ?
C25 C26 1.505(5) . ?
C25 H25A 0.9700 . ?
C25 H25B 0.9700 . ?
C26 H26A 0.9600 . ?
C26 H26B 0.9600 . ?
C26 H26C 0.9600 . ?
C27 C28 1.506(5) . ?
C27 H27A 0.9700 . ?
C27 H27B 0.9700 . ?
C28 H28A 0.9600 . ?
C28 H28B 0.9600 . ?
C28 H28C 0.9600 . ?
C29 C30 1.486(5) . ?
C29 H29A 0.9700 . ?
C29 H29B 0.9700 . ?
C30 H30A 0.9600 . ?
C30 H30B 0.9600 . ?
C30 H30C 0.9600 . ?
